data_4101602
loop_
_publ_author_name
'Rodriguez-Rodriguez, Cristina'
'Sanchez de Groot, Natalia'
'Rimola, Albert'
'Alvarez-Larena, Angel'
'Lloveras, Vega'
'Vidal-Gancedo, Jose'
'Ventura, Salvador'
'Vendrell, Josep'
'Sodupe, Mariona'
'Gonzalez-Duarte, Pilar'

_publ_section_title
;
 Design, Selection, and Characterization of Thioflavin-Based
 Intercalation Compounds with Metal Chelating Properties for
 Application in Alzheimer's Disease
;
_journal_issue 4
_journal_name_full 'JOURNAL OF THE AMERICAN CHEMICAL SOCIETY'
_journal_page_first 1436
_journal_page_last 1451
_journal_paper_doi 10.1021/ja806062g
_journal_volume 131
_journal_year 2009
_chemical_formula_sum 'C13 H8 I N O S'
_chemical_formula_weight 353.16
_chemical_name_systematic
;
2-(benzo[d]thiazol-2-yl)-4-iodophenol
;
_space_group_IT_number 14
_symmetry_cell_setting monoclinic
_symmetry_space_group_name_Hall '-P 2ybc'
_symmetry_space_group_name_H-M 'P 1 21/c 1'
_atom_sites_solution_hydrogens geom
_atom_sites_solution_primary direct
_atom_sites_solution_secondary difmap
_audit_creation_method SHELXL-97
_cell_angle_alpha 90
_cell_angle_beta 106.323(2)
_cell_angle_gamma 90
_cell_formula_units_Z 4
_cell_length_a 14.7636(15)
_cell_length_b 4.7515(5)
_cell_length_c 18.0167(17)
_cell_measurement_reflns_used 1736
_cell_measurement_temperature 294(2)
_cell_measurement_theta_max 20.86
_cell_measurement_theta_min 2.39
_cell_volume 1212.9(2)
_computing_cell_refinement 'SAINT 5.0 (Bruker)'
_computing_data_collection 'SMART 5.6 (Bruker)'
_computing_data_reduction 'SAINT 5.0 (Bruker)'
_computing_molecular_graphics 'ORTEP-3 (Farrugia, 1997)'
_computing_structure_refinement 'SHELXTL-NT 6.1 (Bruker)'
_computing_structure_solution 'SHELXTL-NT 6.1 (Bruker)'
_diffrn_ambient_temperature 294(2)
_diffrn_detector_area_resol_mean 8.13
_diffrn_measured_fraction_theta_full 1.000
_diffrn_measured_fraction_theta_max 0.923
_diffrn_measurement_device_type 'Bruker SMART-APEX diffractometer'
_diffrn_measurement_method '\f and \w scans'
_diffrn_radiation_monochromator graphite
_diffrn_radiation_source 'fine-focus sealed tube'
_diffrn_radiation_type MoK\a
_diffrn_radiation_wavelength 0.71073
_diffrn_reflns_av_R_equivalents 0.0263
_diffrn_reflns_av_sigmaI/netI 0.0347
_diffrn_reflns_limit_h_max 15
_diffrn_reflns_limit_h_min -19
_diffrn_reflns_limit_k_max 6
_diffrn_reflns_limit_k_min -6
_diffrn_reflns_limit_l_max 24
_diffrn_reflns_limit_l_min -16
_diffrn_reflns_number 7911
_diffrn_reflns_theta_full 25.00
_diffrn_reflns_theta_max 28.99
_diffrn_reflns_theta_min 1.44
_diffrn_standards_decay_% 0.0
_diffrn_standards_number 310
_exptl_absorpt_coefficient_mu 2.793
_exptl_absorpt_correction_T_max 1
_exptl_absorpt_correction_T_min 0.176
_exptl_absorpt_correction_type multi-scan
_exptl_absorpt_process_details 'SADABS, 2.05'
_exptl_crystal_colour yellow
_exptl_crystal_density_diffrn 1.934
_exptl_crystal_density_method 'not measured'
_exptl_crystal_description needle
_exptl_crystal_F_000 680
_exptl_crystal_size_max 0.67
_exptl_crystal_size_mid 0.06
_exptl_crystal_size_min 0.04
_refine_diff_density_max 0.790
_refine_diff_density_min -0.437
_refine_diff_density_rms 0.081
_refine_ls_extinction_method none
_refine_ls_goodness_of_fit_ref 1.027
_refine_ls_hydrogen_treatment noref
_refine_ls_matrix_type full
_refine_ls_number_parameters 155
_refine_ls_number_reflns 2982
_refine_ls_number_restraints 0
_refine_ls_restrained_S_all 1.027
_refine_ls_R_factor_all 0.0710
_refine_ls_R_factor_gt 0.0422
_refine_ls_shift/su_max 0.001
_refine_ls_shift/su_mean 0.000
_refine_ls_structure_factor_coef Fsqd
_refine_ls_weighting_details 'calc w=1/[\s^2^(Fo^2^)+(0.0466P)^2^+0.1310P] where P=(Fo^2^+2Fc^2^)/3'
_refine_ls_weighting_scheme calc
_refine_ls_wR_factor_gt 0.0924
_refine_ls_wR_factor_ref 0.1026
_reflns_number_gt 1973
_reflns_number_total 2982
_reflns_threshold_expression >2sigma(I)
_cod_data_source_file reformated.cif
_cod_data_source_block BTI
_cod_database_code 4101602

loop_
_symmetry_equiv_pos_as_xyz
'x, y, z'
'-x, y+1/2, -z+1/2'
'-x, -y, -z'
'x, -y-1/2, z-1/2'

loop_
_atom_site_label
_atom_site_type_symbol
_atom_site_fract_x
_atom_site_fract_y
_atom_site_fract_z
_atom_site_U_iso_or_equiv
_atom_site_adp_type
_atom_site_occupancy
_atom_site_symmetry_multiplicity
_atom_site_calc_flag
_atom_site_refinement_flags
_atom_site_disorder_assembly
_atom_site_disorder_group
I4 I 1.02910(2) 0.67410(7) 0.133486(18) 0.07562(17) Uani 1 1 d . . .
S13 S 0.79178(8) -0.1215(2) -0.07041(6) 0.0544(3) Uani 1 1 d . . .
O1 O 0.6405(2) 0.1253(7) 0.11150(19) 0.0747(9) Uani 1 1 d . . .
H1 H 0.6256 0.0126 0.0756 0.112 Uiso 1 1 calc R . .
N11 N 0.6559(2) -0.1685(7) -0.00651(18) 0.0523(8) Uani 1 1 d . . .
C14 C 0.6990(3) -0.3455(7) -0.1131(2) 0.0508(10) Uani 1 1 d . . .
C2 C 0.7747(3) 0.1667(7) 0.0611(2) 0.0474(9) Uani 1 1 d . . .
C18 C 0.6060(3) -0.6741(9) -0.2013(2) 0.0628(12) Uani 1 1 d . . .
H18 H 0.5957 -0.7856 -0.2453 0.075 Uiso 1 1 calc R . .
C4 C 0.8969(3) 0.4911(8) 0.1247(2) 0.0525(10) Uani 1 1 d . . .
C12 C 0.7352(3) -0.0385(8) 0.0000(2) 0.0468(9) Uani 1 1 d . . .
C17 C 0.5412(3) -0.6798(9) -0.1581(3) 0.0641(12) Uani 1 1 d . . .
H17 H 0.4883 -0.7950 -0.1737 0.077 Uiso 1 1 calc R . .
C3 C 0.8614(3) 0.2929(8) 0.0680(2) 0.0511(10) Uani 1 1 d . . .
H3 H 0.8960 0.2434 0.0340 0.061 Uiso 1 1 calc R . .
C15 C 0.6337(3) -0.3486(8) -0.0702(2) 0.0490(9) Uani 1 1 d . . .
C5 C 0.8467(3) 0.5659(9) 0.1748(2) 0.0600(11) Uani 1 1 d . . .
H5 H 0.8709 0.7002 0.2128 0.072 Uiso 1 1 calc R . .
C19 C 0.6852(3) -0.5061(8) -0.1800(2) 0.0568(10) Uani 1 1 d . . .
H19 H 0.7279 -0.5002 -0.2094 0.068 Uiso 1 1 calc R . .
C1 C 0.7242(3) 0.2421(9) 0.1136(2) 0.0544(10) Uani 1 1 d . . .
C6 C 0.7610(3) 0.4443(9) 0.1695(2) 0.0620(11) Uani 1 1 d . . .
H6 H 0.7273 0.4976 0.2037 0.074 Uiso 1 1 calc R . .
C16 C 0.5540(3) -0.5191(9) -0.0930(2) 0.0600(11) Uani 1 1 d . . .
H16 H 0.5103 -0.5236 -0.0645 0.072 Uiso 1 1 calc R . .

loop_
_atom_site_aniso_label
_atom_site_aniso_U_11
_atom_site_aniso_U_22
_atom_site_aniso_U_33
_atom_site_aniso_U_23
_atom_site_aniso_U_13
_atom_site_aniso_U_12
I4 0.0664(2) 0.0671(2) 0.0870(3) -0.01189(16) 0.01112(17) -0.01061(15)
S13 0.0650(7) 0.0483(5) 0.0528(6) -0.0035(5) 0.0212(5) -0.0048(5)
O1 0.076(2) 0.082(2) 0.077(2) -0.0219(17) 0.0391(18) -0.0090(17)
N11 0.057(2) 0.0518(19) 0.0474(19) 0.0028(16) 0.0141(15) 0.0038(16)
C14 0.063(3) 0.0382(19) 0.047(2) 0.0072(17) 0.0079(19) 0.0066(17)
C2 0.056(2) 0.0394(19) 0.045(2) 0.0025(17) 0.0119(17) 0.0054(17)
C18 0.075(3) 0.053(2) 0.052(3) -0.005(2) 0.005(2) 0.006(2)
C4 0.063(3) 0.043(2) 0.046(2) 0.0031(18) 0.0071(19) 0.0020(18)
C12 0.056(2) 0.0411(19) 0.042(2) 0.0058(16) 0.0111(17) 0.0043(18)
C17 0.061(3) 0.061(3) 0.060(3) -0.003(2) 0.001(2) -0.003(2)
C3 0.059(3) 0.042(2) 0.049(2) 0.0054(18) 0.0113(19) 0.0097(18)
C15 0.058(2) 0.043(2) 0.042(2) 0.0049(17) 0.0076(18) 0.0061(18)
C5 0.086(3) 0.044(2) 0.047(2) -0.0022(19) 0.014(2) 0.002(2)
C19 0.072(3) 0.050(2) 0.049(2) -0.002(2) 0.017(2) 0.007(2)
C1 0.057(3) 0.054(2) 0.052(2) 0.0050(19) 0.016(2) 0.0045(19)
C6 0.080(3) 0.058(2) 0.054(3) -0.008(2) 0.029(2) 0.002(2)
C16 0.053(2) 0.065(3) 0.061(3) 0.001(2) 0.014(2) -0.003(2)

loop_
_atom_type_symbol
_atom_type_description
_atom_type_scat_dispersion_real
_atom_type_scat_dispersion_imag
_atom_type_scat_source
C C 0.0033 0.0016 'International Tables Vol C Tables 4.2.6.8 and 6.1.1.4'
H H 0.0000 0.0000 'International Tables Vol C Tables 4.2.6.8 and 6.1.1.4'
N N 0.0061 0.0033 'International Tables Vol C Tables 4.2.6.8 and 6.1.1.4'
O O 0.0106 0.0060 'International Tables Vol C Tables 4.2.6.8 and 6.1.1.4'
S S 0.1246 0.1234 'International Tables Vol C Tables 4.2.6.8 and 6.1.1.4'
I I -0.4742 1.8119 'International Tables Vol C Tables 4.2.6.8 and 6.1.1.4'

loop_
_geom_angle_atom_site_label_1
_geom_angle_atom_site_label_2
_geom_angle_atom_site_label_3
_geom_angle
_geom_angle_site_symmetry_1
_geom_angle_site_symmetry_3
_geom_angle_publ_flag
C14 S13 C12 89.0(2) . . ?
C12 N11 C15 111.3(3) . . ?
C19 C14 C15 121.2(4) . . ?
C19 C14 S13 128.8(4) . . ?
C15 C14 S13 110.1(3) . . ?
C3 C2 C1 118.7(4) . . ?
C3 C2 C12 121.1(4) . . ?
C1 C2 C12 120.2(4) . . ?
C19 C18 C17 121.2(4) . . ?
C5 C4 C3 120.2(4) . . ?
C5 C4 I4 120.5(3) . . ?
C3 C4 I4 119.3(3) . . ?
N11 C12 C2 122.8(4) . . ?
N11 C12 S13 115.4(3) . . ?
C2 C12 S13 121.8(3) . . ?
C16 C17 C18 121.2(4) . . ?
C4 C3 C2 120.6(4) . . ?
C16 C15 N11 125.7(4) . . ?
C16 C15 C14 120.1(4) . . ?
N11 C15 C14 114.2(3) . . ?
C4 C5 C6 120.4(4) . . ?
C18 C19 C14 117.7(4) . . ?
O1 C1 C6 118.4(4) . . ?
O1 C1 C2 122.1(4) . . ?
C6 C1 C2 119.4(4) . . ?
C5 C6 C1 120.6(4) . . ?
C17 C16 C15 118.7(4) . . ?

loop_
_geom_bond_atom_site_label_1
_geom_bond_atom_site_label_2
_geom_bond_distance
_geom_bond_site_symmetry_2
_geom_bond_publ_flag
I4 C4 2.101(4) . ?
S13 C14 1.734(4) . ?
S13 C12 1.748(4) . ?
O1 C1 1.345(5) . ?
N11 C12 1.300(5) . ?
N11 C15 1.395(5) . ?
C14 C19 1.392(5) . ?
C14 C15 1.397(6) . ?
C2 C3 1.388(6) . ?
C2 C1 1.405(6) . ?
C2 C12 1.464(5) . ?
C18 C19 1.378(6) . ?
C18 C17 1.394(7) . ?
C4 C5 1.366(6) . ?
C4 C3 1.380(5) . ?
C17 C16 1.367(6) . ?
C15 C16 1.391(5) . ?
C5 C6 1.369(6) . ?
C1 C6 1.387(6) . ?

loop_
_cod_related_entry_id
_cod_related_entry_database
_cod_related_entry_code
1 ChemSpider 30660047
